data_7246716
loop_
_publ_author_name
'Torubaev, Yury V.'
'Howe, Devin'
'Leitus, Gregory'
'Rosokha, Sergiy V.'

_publ_section_title
;
 The relationship between the crystal habit and the energy framework
 pattern: a case study involving halogen bonding on the edge of a covalent
 bond
;
_journal_issue 23
_journal_name_full CrystEngComm
_journal_page_first 3380
_journal_page_last 3390
_journal_paper_doi 10.1039/D3CE00316G
_journal_volume 25
_journal_year 2023
_chemical_formula_moiety 'Br I, C12 H8 N2'
_chemical_formula_sum 'C12 H8 Br I N2'
_chemical_formula_weight 387.01
_chemical_name_systematic 'phenazine iodine bromide'
_space_group_crystal_system monoclinic
_space_group_IT_number 15
_space_group_name_Hall '-C 2yc'
_space_group_name_H-M_alt 'C 1 2/c 1'
_atom_sites_solution_hydrogens geom
_audit_creation_date 2023-01-14
_audit_creation_method
;
Olex2 1.2
(compiled 2018.05.29 svn.r3508 for OlexSys, GUI svn.r5506)
;
_audit_update_record
;
2023-01-14 deposited with the CCDC.	2023-05-03 downloaded from the CCDC.
;
_cell_angle_alpha 90
_cell_angle_beta 114.857(3)
_cell_angle_gamma 90
_cell_formula_units_Z 8
_cell_length_a 29.742(3)
_cell_length_b 4.0442(4)
_cell_length_c 21.075(2)
_cell_measurement_reflns_used 3059
_cell_measurement_temperature 100.0
_cell_measurement_theta_max 29.10
_cell_measurement_theta_min 2.87
_cell_volume 2300.1(4)
_computing_cell_refinement 'SAINT V8.40A (?, 2016)'
_computing_data_reduction 'SAINT V8.40A (?, 2016)'
_computing_molecular_graphics 'Olex2 (Dolomanov et al., 2009)'
_computing_publication_material 'Olex2 (Dolomanov et al., 2009)'
_computing_structure_refinement 'ShelXL (Sheldrick, 2015)'
_computing_structure_solution 'SHELXT 2014/5 (Sheldrick, 2014)'
_diffrn_ambient_temperature 100.0
_diffrn_measured_fraction_theta_full 0.999
_diffrn_measured_fraction_theta_max 0.999
_diffrn_measurement_device_type 'Bruker APEX-II CCD'
_diffrn_measurement_method '\f and \w scans'
_diffrn_radiation_type MoK\a
_diffrn_radiation_wavelength 0.71073
_diffrn_reflns_av_R_equivalents 0.0991
_diffrn_reflns_av_unetI/netI 0.0802
_diffrn_reflns_Laue_measured_fraction_full 0.999
_diffrn_reflns_Laue_measured_fraction_max 0.999
_diffrn_reflns_limit_h_max 40
_diffrn_reflns_limit_h_min -40
_diffrn_reflns_limit_k_max 5
_diffrn_reflns_limit_k_min -5
_diffrn_reflns_limit_l_max 28
_diffrn_reflns_limit_l_min -28
_diffrn_reflns_number 14164
_diffrn_reflns_point_group_measured_fraction_full 0.999
_diffrn_reflns_point_group_measured_fraction_max 0.999
_diffrn_reflns_theta_full 25.242
_diffrn_reflns_theta_max 28.998
_diffrn_reflns_theta_min 2.028
_diffrn_standards_number 0
_exptl_absorpt_coefficient_mu 6.230
_exptl_absorpt_correction_T_max 0.7461
_exptl_absorpt_correction_T_min 0.5046
_exptl_absorpt_correction_type multi-scan
_exptl_absorpt_process_details
;
SADABS-2016/2 (Bruker,2016/2) was used for absorption correction.
wR2(int) was 0.1722 before and 0.0777 after correction.
The Ratio of minimum to maximum transmission is 0.6763.
The \l/2 correction factor is Not present.
;
_exptl_crystal_colour yellow
_exptl_crystal_colour_primary yellow
_exptl_crystal_density_diffrn 2.235
_exptl_crystal_description needle
_exptl_crystal_F_000 1456
_exptl_crystal_size_max 0.2
_exptl_crystal_size_mid 0.02
_exptl_crystal_size_min 0.02
_refine_diff_density_max 0.934
_refine_diff_density_min -1.185
_refine_diff_density_rms 0.218
_refine_ls_extinction_method none
_refine_ls_goodness_of_fit_ref 1.037
_refine_ls_hydrogen_treatment constr
_refine_ls_matrix_type full
_refine_ls_number_parameters 145
_refine_ls_number_reflns 3066
_refine_ls_number_restraints 0
_refine_ls_restrained_S_all 1.037
_refine_ls_R_factor_all 0.0610
_refine_ls_R_factor_gt 0.0403
_refine_ls_shift/su_max 0.001
_refine_ls_shift/su_mean 0.000
_refine_ls_structure_factor_coef Fsqd
_refine_ls_weighting_details 'w=1/[\s^2^(Fo^2^)+(0.0116P)^2^] where P=(Fo^2^+2Fc^2^)/3'
_refine_ls_weighting_scheme calc
_refine_ls_wR_factor_gt 0.0788
_refine_ls_wR_factor_ref 0.0864
_reflns_Friedel_coverage 0.000
_reflns_number_gt 2367
_reflns_number_total 3066
_reflns_threshold_expression 'I > 2\s(I)'
_cod_data_source_file d3ce00316g2.cif
_cod_data_source_block mo_phz_icl_0m
_cod_depositor_comments 'Adding full bibliography for 7246714--7246716.cif.'
_cod_original_cell_volume 2300.2(4)
_cod_database_code 7246716
_shelx_shelxl_version_number 2018/3
_shelx_space_group_comment
;
The symmetry employed for this shelxl refinement is uniquely defined
by the following loop, which should always be used as a source of
symmetry information in preference to the above space-group names.
They are only intended as comments.
;
_shelx_estimated_absorpt_t_max 0.886
_shelx_estimated_absorpt_t_min 0.369
_olex2_refinement_description
;
1. Fixed Uiso
 At 1.2 times of:
  All C(H) groups
2.a Aromatic/amide H refined with riding coordinates:
 C2(H2), C3(H3), C4(H4), C5(H5), C8(H8), C9(H9), C10(H10), C11(H11)
;
_olex2_submission_special_instructions 'No special instructions were received'

loop_
_space_group_symop_operation_xyz
'x, y, z'
'-x, y, -z+1/2'
'x+1/2, y+1/2, z'
'-x+1/2, y+1/2, -z+1/2'
'-x, -y, -z'
'x, -y, z-1/2'
'-x+1/2, -y+1/2, -z'
'x+1/2, -y+1/2, z-1/2'

loop_
_atom_site_label
_atom_site_type_symbol
_atom_site_fract_x
_atom_site_fract_y
_atom_site_fract_z
_atom_site_U_iso_or_equiv
_atom_site_adp_type
_atom_site_occupancy
_atom_site_site_symmetry_order
_atom_site_calc_flag
_atom_site_refinement_flags_posn
_atom_site_refinement_flags_adp
_atom_site_refinement_flags_occupancy
_atom_site_disorder_assembly
_atom_site_disorder_group
I1 I 0.60311(2) 0.48432(8) 0.66083(2) 0.01307(9) Uani 1 1 d . . . . .
Br1 Br 0.56460(2) 0.69115(13) 0.74257(3) 0.01599(13) Uani 1 1 d . . . . .
N1 N 0.64047(15) 0.2682(9) 0.5804(2) 0.0136(9) Uani 1 1 d . . . . .
N2 N 0.68277(15) -0.0563(11) 0.4995(2) 0.0146(9) Uani 1 1 d . . . . .
C1 C 0.69045(18) 0.2581(12) 0.6025(3) 0.0125(10) Uani 1 1 d . . . . .
C2 C 0.72236(18) 0.4141(13) 0.6655(3) 0.0152(11) Uani 1 1 d . . . . .
H2 H 0.709111 0.523685 0.693723 0.018 Uiso 1 1 calc R . . . .
C3 C 0.77238(19) 0.4057(13) 0.6854(3) 0.0163(11) Uani 1 1 d . . . . .
H3 H 0.793714 0.513594 0.727307 0.020 Uiso 1 1 calc R . . . .
C4 C 0.7933(2) 0.2383(13) 0.6446(3) 0.0182(11) Uani 1 1 d . . . . .
H4 H 0.828191 0.235562 0.659524 0.022 Uiso 1 1 calc R . . . .
C5 C 0.76350(18) 0.0831(13) 0.5844(3) 0.0165(11) Uani 1 1 d . . . . .
H5 H 0.777665 -0.031060 0.557872 0.020 Uiso 1 1 calc R . . . .
C6 C 0.71103(18) 0.0908(12) 0.5610(2) 0.0120(10) Uani 1 1 d . . . . .
C7 C 0.63360(18) -0.0326(12) 0.4776(3) 0.0140(10) Uani 1 1 d . . . . .
C8 C 0.60243(19) -0.1724(14) 0.4115(3) 0.0180(11) Uani 1 1 d . . . . .
H8 H 0.616637 -0.279523 0.384132 0.022 Uiso 1 1 calc R . . . .
C9 C 0.55225(19) -0.1518(13) 0.3876(3) 0.0171(11) Uani 1 1 d . . . . .
H9 H 0.531616 -0.244740 0.343437 0.021 Uiso 1 1 calc R . . . .
C10 C 0.53048(19) 0.0065(13) 0.4277(3) 0.0179(11) Uani 1 1 d . . . . .
H10 H 0.495399 0.017779 0.410058 0.021 Uiso 1 1 calc R . . . .
C11 C 0.55874(18) 0.1423(13) 0.4910(3) 0.0150(11) Uani 1 1 d . . . . .
H11 H 0.543430 0.246387 0.517259 0.018 Uiso 1 1 calc R . . . .
C12 C 0.61132(18) 0.1287(13) 0.5179(3) 0.0135(10) Uani 1 1 d . . . . .

loop_
_atom_site_aniso_label
_atom_site_aniso_U_11
_atom_site_aniso_U_22
_atom_site_aniso_U_33
_atom_site_aniso_U_23
_atom_site_aniso_U_13
_atom_site_aniso_U_12
I1 0.01506(16) 0.01373(18) 0.01262(16) 0.00006(14) 0.00796(12) 0.00085(13)
Br1 0.0181(2) 0.0195(3) 0.0137(2) -0.0004(2) 0.0100(2) 0.0021(2)
N1 0.016(2) 0.010(2) 0.018(2) 0.0013(19) 0.0108(18) 0.0024(17)
N2 0.014(2) 0.019(3) 0.012(2) 0.0023(18) 0.0074(17) 0.0012(18)
C1 0.014(2) 0.011(3) 0.015(2) 0.005(2) 0.009(2) 0.001(2)
C2 0.016(3) 0.018(3) 0.012(2) -0.001(2) 0.006(2) 0.000(2)
C3 0.015(2) 0.019(3) 0.013(2) -0.002(2) 0.004(2) -0.006(2)
C4 0.018(3) 0.020(3) 0.018(3) 0.004(2) 0.009(2) 0.003(2)
C5 0.016(3) 0.018(3) 0.016(3) 0.003(2) 0.008(2) 0.003(2)
C6 0.014(2) 0.014(3) 0.009(2) 0.000(2) 0.007(2) 0.0005(19)
C7 0.016(2) 0.013(3) 0.015(2) 0.000(2) 0.008(2) -0.002(2)
C8 0.019(3) 0.018(3) 0.018(3) -0.004(2) 0.009(2) -0.003(2)
C9 0.023(3) 0.020(3) 0.010(2) 0.000(2) 0.010(2) -0.003(2)
C10 0.017(2) 0.022(3) 0.016(2) 0.000(2) 0.008(2) -0.002(2)
C11 0.017(3) 0.012(3) 0.017(3) 0.008(2) 0.009(2) 0.007(2)
C12 0.014(2) 0.009(2) 0.016(3) 0.004(2) 0.005(2) -0.001(2)

loop_
_atom_type_symbol
_atom_type_description
_atom_type_scat_dispersion_real
_atom_type_scat_dispersion_imag
_atom_type_scat_source
C C 0.0033 0.0016 'International Tables Vol C Tables 4.2.6.8 and 6.1.1.4'
H H 0.0000 0.0000 'International Tables Vol C Tables 4.2.6.8 and 6.1.1.4'
Br Br -0.2901 2.4595 'International Tables Vol C Tables 4.2.6.8 and 6.1.1.4'
I I -0.4742 1.8119 'International Tables Vol C Tables 4.2.6.8 and 6.1.1.4'
N N 0.0061 0.0033 'International Tables Vol C Tables 4.2.6.8 and 6.1.1.4'

loop_
_geom_angle_atom_site_label_1
_geom_angle_atom_site_label_2
_geom_angle_atom_site_label_3
_geom_angle
_geom_angle_site_symmetry_1
_geom_angle_site_symmetry_3
_geom_angle_publ_flag
C12 N1 C1 118.7(4) . . ?
C7 N2 C6 116.7(4) . . ?
N1 C1 C2 120.9(4) . . ?
N1 C1 C6 119.5(5) . . ?
C2 C1 C6 119.6(4) . . ?
C1 C2 H2 120.3 . . ?
C3 C2 C1 119.4(5) . . ?
C3 C2 H2 120.3 . . ?
C2 C3 H3 119.3 . . ?
C2 C3 C4 121.4(5) . . ?
C4 C3 H3 119.3 . . ?
C3 C4 H4 119.9 . . ?
C5 C4 C3 120.3(5) . . ?
C5 C4 H4 119.9 . . ?
C4 C5 H5 119.9 . . ?
C4 C5 C6 120.2(5) . . ?
C6 C5 H5 119.9 . . ?
N2 C6 C1 122.8(4) . . ?
N2 C6 C5 118.2(4) . . ?
C5 C6 C1 119.0(5) . . ?
N2 C7 C8 118.4(5) . . ?
N2 C7 C12 122.5(5) . . ?
C8 C7 C12 119.1(5) . . ?
C7 C8 H8 120.1 . . ?
C9 C8 C7 119.9(5) . . ?
C9 C8 H8 120.1 . . ?
C8 C9 H9 119.6 . . ?
C8 C9 C10 120.8(5) . . ?
C10 C9 H9 119.6 . . ?
C9 C10 H10 119.3 . . ?
C11 C10 C9 121.3(5) . . ?
C11 C10 H10 119.3 . . ?
C10 C11 H11 120.0 . . ?
C10 C11 C12 119.9(5) . . ?
C12 C11 H11 120.0 . . ?
N1 C12 C7 119.9(4) . . ?
N1 C12 C11 121.1(5) . . ?
C11 C12 C7 119.0(5) . . ?

loop_
_geom_bond_atom_site_label_1
_geom_bond_atom_site_label_2
_geom_bond_distance
_geom_bond_site_symmetry_2
_geom_bond_publ_flag
I1 Br1 2.5766(6) . ?
N1 C1 1.359(6) . ?
N1 C12 1.358(6) . ?
N2 C6 1.350(6) . ?
N2 C7 1.339(6) . ?
C1 C2 1.414(7) . ?
C1 C6 1.432(6) . ?
C2 H2 0.9500 . ?
C2 C3 1.366(7) . ?
C3 H3 0.9500 . ?
C3 C4 1.426(7) . ?
C4 H4 0.9500 . ?
C4 C5 1.357(7) . ?
C5 H5 0.9500 . ?
C5 C6 1.425(7) . ?
C7 C8 1.427(7) . ?
C7 C12 1.435(7) . ?
C8 H8 0.9500 . ?
C8 C9 1.362(7) . ?
C9 H9 0.9500 . ?
C9 C10 1.417(7) . ?
C10 H10 0.9500 . ?
C10 C11 1.358(7) . ?
C11 H11 0.9500 . ?
C11 C12 1.423(7) . ?

loop_
_geom_torsion_atom_site_label_1
_geom_torsion_atom_site_label_2
_geom_torsion_atom_site_label_3
_geom_torsion_atom_site_label_4
_geom_torsion
_geom_torsion_site_symmetry_1
_geom_torsion_site_symmetry_2
_geom_torsion_site_symmetry_3
_geom_torsion_site_symmetry_4
_geom_torsion_publ_flag
N1 C1 C2 C3 -178.5(5) . . . . ?
N1 C1 C6 N2 0.8(7) . . . . ?
N1 C1 C6 C5 179.7(4) . . . . ?
N2 C7 C8 C9 -179.8(5) . . . . ?
N2 C7 C12 N1 0.9(8) . . . . ?
N2 C7 C12 C11 -179.8(5) . . . . ?
C1 N1 C12 C7 1.5(7) . . . . ?
C1 N1 C12 C11 -177.7(4) . . . . ?
C1 C2 C3 C4 -1.0(8) . . . . ?
C2 C1 C6 N2 -178.3(5) . . . . ?
C2 C1 C6 C5 0.5(7) . . . . ?
C2 C3 C4 C5 0.1(8) . . . . ?
C3 C4 C5 C6 1.1(8) . . . . ?
C4 C5 C6 N2 177.5(5) . . . . ?
C4 C5 C6 C1 -1.4(7) . . . . ?
C6 N2 C7 C8 177.3(5) . . . . ?
C6 N2 C7 C12 -2.4(7) . . . . ?
C6 C1 C2 C3 0.7(7) . . . . ?
C7 N2 C6 C1 1.6(7) . . . . ?
C7 N2 C6 C5 -177.3(4) . . . . ?
C7 C8 C9 C10 -0.1(8) . . . . ?
C8 C7 C12 N1 -178.8(5) . . . . ?
C8 C7 C12 C11 0.5(7) . . . . ?
C8 C9 C10 C11 0.0(8) . . . . ?
C9 C10 C11 C12 0.3(8) . . . . ?
C10 C11 C12 N1 178.7(5) . . . . ?
C10 C11 C12 C7 -0.6(7) . . . . ?
C12 N1 C1 C2 176.8(5) . . . . ?
C12 N1 C1 C6 -2.3(7) . . . . ?
C12 C7 C8 C9 -0.1(8) . . . . ?
